data_8107172
loop_
_publ_author_name
'Tai, Xi-Shi'
'Wang, Li-Hua'

_publ_section_title
;
 The crystal structure of (2,2&#x2032;-bipyridine-\k2 N,N&#x2032;)-
 bis(6-phenylpyridine-2-carboxylate-\k2 N,O)manganese(II)] monohydrate,
 C34H26N4O5Mn
;
_journal_issue 4
_journal_name_full 'Zeitschrift f\"ur Kristallographie - New Crystal Structures'
_journal_page_first 627
_journal_page_last 630
_journal_paper_doi 10.1515/ncrs-2022-0125
_journal_volume 237
_journal_year 2022
_chemical_formula_moiety 'C34 H24 Mn N4 O4, H2 O'
_chemical_formula_sum 'C34 H26 Mn N4 O5'
_chemical_formula_weight 625.53
_space_group_crystal_system monoclinic
_space_group_IT_number 15
_space_group_name_Hall '-C 2yc'
_space_group_name_H-M_alt 'C 1 2/c 1'
_atom_sites_solution_hydrogens mixed
_atom_sites_solution_primary dual
_cell_angle_alpha 90
_cell_angle_beta 107.246(6)
_cell_angle_gamma 90
_cell_formula_units_Z 8
_cell_length_a 29.4330(18)
_cell_length_b 10.4120(6)
_cell_length_c 20.0207(12)
_cell_measurement_reflns_used 4564
_cell_measurement_temperature 200.00(10)
_cell_measurement_theta_max 28.5610
_cell_measurement_theta_min 2.8860
_cell_volume 5859.6(6)
_computing_cell_refinement 'CrysAlisPro 1.171.38.43f (Rigaku OD, 2015)'
_computing_data_collection 'CrysAlisPro 1.171.38.43f (Rigaku OD, 2015)'
_computing_data_reduction 'CrysAlisPro 1.171.38.43f (Rigaku OD, 2015)'
_computing_molecular_graphics 'Olex2 1.3-alpha (Dolomanov et al., 2009)'
_computing_publication_material 'Olex2 1.3-alpha (Dolomanov et al., 2009)'
_computing_structure_refinement 'SHELXL 2018/3 (Sheldrick, 2015)'
_computing_structure_solution 'SHELXT  (Sheldrick, 2015)'
_diffrn_ambient_environment N~2~
_diffrn_ambient_temperature 200.00(10)
_diffrn_detector 'CCD plate'
_diffrn_detector_area_resol_mean 5.2684
_diffrn_detector_type AtlasS2
_diffrn_measured_fraction_theta_full 0.988
_diffrn_measured_fraction_theta_max 0.988
_diffrn_measurement_details
;
List of Runs (angles in degrees, time in seconds):

  # Type    Start    End  Width  t~exp~   \w     \q     \k     \f   Frames
--------------------------------------------------------------------------
  1  \w    -35.00  21.00   1.00    4.00    --  -11.27 -19.00  60.00   56
  2  \w    -19.00  30.00   1.00    4.00    --  -11.27 -99.00 -30.00   49
  3  \w     10.00  39.00   1.00    4.00    --   11.90 -99.00 -60.00   29
  4  \w     38.00  98.00   1.00    4.00    --   11.90-178.00-180.00   60
;
_diffrn_measurement_device 'four-circle diffractometer'
_diffrn_measurement_device_type 'SuperNova, Dual, Cu at zero, AtlasS2'
_diffrn_measurement_method '\w scans'
_diffrn_orient_matrix_type 'CrysAlisPro convention (1999,Acta A55,543-557)'
_diffrn_orient_matrix_UB_11 0.0029917500
_diffrn_orient_matrix_UB_12 -0.0444981500
_diffrn_orient_matrix_UB_13 0.0277927000
_diffrn_orient_matrix_UB_21 -0.0125721000
_diffrn_orient_matrix_UB_22 -0.0470034000
_diffrn_orient_matrix_UB_23 -0.0240722000
_diffrn_orient_matrix_UB_31 0.0216698000
_diffrn_orient_matrix_UB_32 -0.0211265000
_diffrn_orient_matrix_UB_33 -0.0050260000
_diffrn_radiation_monochromator mirror
_diffrn_radiation_probe x-ray
_diffrn_radiation_type 'Mo K\a'
_diffrn_radiation_wavelength 0.71073
_diffrn_reflns_av_R_equivalents 0.0310
_diffrn_reflns_av_unetI/netI 0.0429
_diffrn_reflns_Laue_measured_fraction_full 0.988
_diffrn_reflns_Laue_measured_fraction_max 0.988
_diffrn_reflns_limit_h_max 34
_diffrn_reflns_limit_h_min -34
_diffrn_reflns_limit_k_max 12
_diffrn_reflns_limit_k_min -12
_diffrn_reflns_limit_l_max 23
_diffrn_reflns_limit_l_min -23
_diffrn_reflns_number 12338
_diffrn_reflns_point_group_measured_fraction_full 0.988
_diffrn_reflns_point_group_measured_fraction_max 0.988
_diffrn_reflns_theta_full 24.998
_diffrn_reflns_theta_max 24.998
_diffrn_reflns_theta_min 2.086
_diffrn_source 'micro-focus sealed X-ray tube'
_diffrn_source_type 'SuperNova (Mo) X-ray Source'
_exptl_absorpt_coefficient_mu 0.501
_exptl_absorpt_correction_T_max 1.00000
_exptl_absorpt_correction_T_min 0.80556
_exptl_absorpt_correction_type multi-scan
_exptl_absorpt_process_details
;
CrysAlisPro 1.171.38.43f (Rigaku Oxford Diffraction, 2015)
Empirical absorption correction using spherical harmonics,
 implemented in SCALE3 ABSPACK scaling algorithm.
;
_exptl_crystal_colour yellow
_exptl_crystal_colour_primary yellow
_exptl_crystal_density_diffrn 1.418
_exptl_crystal_description block
_exptl_crystal_F_000 2584
_exptl_crystal_size_max 0.13
_exptl_crystal_size_mid 0.11
_exptl_crystal_size_min 0.1
_refine_diff_density_max 0.278
_refine_diff_density_min -0.345
_refine_diff_density_rms 0.069
_refine_ls_extinction_coef .
_refine_ls_extinction_method none
_refine_ls_goodness_of_fit_ref 1.065
_refine_ls_hydrogen_treatment constr
_refine_ls_matrix_type full
_refine_ls_number_parameters 400
_refine_ls_number_reflns 5098
_refine_ls_number_restraints 0
_refine_ls_restrained_S_all 1.065
_refine_ls_R_factor_all 0.0505
_refine_ls_R_factor_gt 0.0380
_refine_ls_shift/su_max 0.001
_refine_ls_shift/su_mean 0.000
_refine_ls_structure_factor_coef Fsqd
_refine_ls_weighting_details 'w=1/[\s^2^(Fo^2^)+(0.0309P)^2^+3.1341P] where P=(Fo^2^+2Fc^2^)/3'
_refine_ls_weighting_scheme calc
_refine_ls_wR_factor_gt 0.0796
_refine_ls_wR_factor_ref 0.0865
_reflns_Friedel_coverage 0.000
_reflns_Friedel_fraction_full .
_reflns_Friedel_fraction_max .
_reflns_number_gt 4194
_reflns_number_total 5098
_reflns_threshold_expression 'I > 2\s(I)'
_cod_data_source_file suppl_j_ncrs-2022-0125_suppl.cif
_cod_data_source_block f07
_cod_database_code 8107172
_shelx_space_group_comment
;
The symmetry employed for this shelxl refinement is uniquely defined
by the following loop, which should always be used as a source of
symmetry information in preference to the above space-group names.
They are only intended as comments.
;
_reflns_odcompleteness_completeness 98.33
_reflns_odcompleteness_iscentric 1
_reflns_odcompleteness_theta 26.32
_olex2_refinement_description
;
1. Fixed Uiso
 At 1.2 times of:
  All C(H) groups
 At 1.5 times of:
  All O(H,H) groups
2.a Free rotating group:
 O5(H5A,H5B)
2.b Aromatic/amide H refined with riding coordinates:
 C3(H3), C4(H4), C5(H5), C8(H8), C9(H9), C10(H10), C11(H11), C12(H12),
 C14(H14), C15(H15), C16(H16), C17(H17), C19(H19), C20(H20), C21(H21), C22(H22),
  C25(H25), C26(H26), C27(H27), C30(H30), C31(H31), C32(H32), C33(H33), C34(H34)
;
_olex2_submission_special_instructions 'No special instructions were received'
_oxdiff_exptl_absorpt_empirical_details
;
Empirical correction (ABSPACK) includes:
- Absorption correction using spherical harmonics
- Frame scaling
;
_oxdiff_exptl_absorpt_empirical_full_max 1.482
_oxdiff_exptl_absorpt_empirical_full_min 0.693

loop_
_space_group_symop_operation_xyz
'x, y, z'
'-x, y, -z+1/2'
'x+1/2, y+1/2, z'
'-x+1/2, y+1/2, -z+1/2'
'-x, -y, -z'
'x, -y, z-1/2'
'-x+1/2, -y+1/2, -z'
'x+1/2, -y+1/2, z-1/2'

loop_
_atom_site_label
_atom_site_type_symbol
_atom_site_fract_x
_atom_site_fract_y
_atom_site_fract_z
_atom_site_U_iso_or_equiv
_atom_site_adp_type
_atom_site_occupancy
_atom_site_site_symmetry_order
_atom_site_calc_flag
_atom_site_refinement_flags_posn
_atom_site_refinement_flags_adp
_atom_site_refinement_flags_occupancy
_atom_site_disorder_assembly
_atom_site_disorder_group
Mn1 Mn 0.37807(2) 0.43142(3) 0.30545(2) 0.02237(11) Uani 1 1 d . . . . .
O1 O 0.38599(5) 0.50595(16) 0.40672(7) 0.0334(4) Uani 1 1 d . . . . .
O2 O 0.35953(5) 0.49287(18) 0.50022(7) 0.0430(4) Uani 1 1 d . . . . .
O3 O 0.36618(5) 0.59596(15) 0.24053(8) 0.0314(4) Uani 1 1 d . . . . .
O4 O 0.39641(5) 0.77791(15) 0.21317(8) 0.0336(4) Uani 1 1 d . . . . .
N1 N 0.37197(6) 0.29853(17) 0.21492(8) 0.0251(4) Uani 1 1 d . . . . .
N2 N 0.38528(6) 0.22550(18) 0.34772(9) 0.0262(4) Uani 1 1 d . . . . .
N3 N 0.45280(5) 0.52288(17) 0.32239(8) 0.0220(4) Uani 1 1 d . . . . .
N4 N 0.30241(6) 0.41577(16) 0.32208(8) 0.0215(4) Uani 1 1 d . . . . .
C1 C 0.39946(7) 0.6769(2) 0.24683(10) 0.0253(5) Uani 1 1 d . . . . .
C2 C 0.44662(7) 0.6454(2) 0.30033(10) 0.0243(5) Uani 1 1 d . . . . .
C3 C 0.48084(8) 0.7391(2) 0.32451(12) 0.0325(5) Uani 1 1 d . . . . .
H3 H 0.475718 0.822610 0.307502 0.039 Uiso 1 1 calc R U . . .
C4 C 0.52276(8) 0.7062(2) 0.37439(12) 0.0381(6) Uani 1 1 d . . . . .
H4 H 0.545919 0.768056 0.392630 0.046 Uiso 1 1 calc R U . . .
C5 C 0.52983(8) 0.5810(2) 0.39674(12) 0.0333(6) Uani 1 1 d . . . . .
H5 H 0.557993 0.557168 0.430013 0.040 Uiso 1 1 calc R U . . .
C6 C 0.49473(7) 0.4905(2) 0.36937(10) 0.0248(5) Uani 1 1 d . . . . .
C7 C 0.50193(7) 0.3533(2) 0.38936(11) 0.0276(5) Uani 1 1 d . . . . .
C8 C 0.48914(8) 0.2586(2) 0.33824(12) 0.0337(6) Uani 1 1 d . . . . .
H8 H 0.475584 0.281799 0.291707 0.040 Uiso 1 1 calc R U . . .
C9 C 0.49642(9) 0.1301(3) 0.35600(15) 0.0462(7) Uani 1 1 d . . . . .
H9 H 0.488297 0.067377 0.321406 0.055 Uiso 1 1 calc R U . . .
C10 C 0.51578(9) 0.0952(3) 0.42528(17) 0.0545(8) Uani 1 1 d . . . . .
H10 H 0.520107 0.008912 0.437489 0.065 Uiso 1 1 calc R U . . .
C11 C 0.52868(9) 0.1887(3) 0.47630(15) 0.0516(7) Uani 1 1 d . . . . .
H11 H 0.541602 0.164937 0.522864 0.062 Uiso 1 1 calc R U . . .
C12 C 0.52259(8) 0.3171(3) 0.45888(12) 0.0394(6) Uani 1 1 d . . . . .
H12 H 0.532254 0.379437 0.493458 0.047 Uiso 1 1 calc R U . . .
C13 C 0.37552(7) 0.1310(2) 0.29929(10) 0.0259(5) Uani 1 1 d . . . . .
C14 C 0.36972(8) 0.0049(2) 0.31701(13) 0.0391(6) Uani 1 1 d . . . . .
H14 H 0.363330 -0.059004 0.283042 0.047 Uiso 1 1 calc R U . . .
C15 C 0.37350(9) -0.0251(3) 0.38575(13) 0.0467(7) Uani 1 1 d . . . . .
H15 H 0.368877 -0.108934 0.398367 0.056 Uiso 1 1 calc R U . . .
C16 C 0.38415(9) 0.0702(3) 0.43487(13) 0.0449(7) Uani 1 1 d . . . . .
H16 H 0.387340 0.052048 0.481513 0.054 Uiso 1 1 calc R U . . .
C17 C 0.39004(8) 0.1932(2) 0.41427(11) 0.0340(6) Uani 1 1 d . . . . .
H17 H 0.397723 0.257301 0.448127 0.041 Uiso 1 1 calc R U . . .
C18 C 0.37255(7) 0.1708(2) 0.22656(10) 0.0249(5) Uani 1 1 d . . . . .
C19 C 0.37129(8) 0.0829(2) 0.17441(12) 0.0379(6) Uani 1 1 d . . . . .
H19 H 0.371897 -0.004749 0.183533 0.045 Uiso 1 1 calc R U . . .
C20 C 0.36910(9) 0.1271(3) 0.10853(12) 0.0447(7) Uani 1 1 d . . . . .
H20 H 0.367814 0.069118 0.072657 0.054 Uiso 1 1 calc R U . . .
C21 C 0.36884(9) 0.2566(3) 0.09614(12) 0.0408(6) Uani 1 1 d . . . . .
H21 H 0.367896 0.287914 0.052247 0.049 Uiso 1 1 calc R U . . .
C22 C 0.37002(7) 0.3393(2) 0.15052(10) 0.0310(5) Uani 1 1 d . . . . .
H22 H 0.369428 0.427189 0.142162 0.037 Uiso 1 1 calc R U . . .
C23 C 0.35482(8) 0.4804(2) 0.43699(11) 0.0291(5) Uani 1 1 d . . . . .
C24 C 0.30783(7) 0.4261(2) 0.39139(10) 0.0244(5) Uani 1 1 d . . . . .
C25 C 0.27337(8) 0.3874(2) 0.42120(11) 0.0335(6) Uani 1 1 d . . . . .
H25 H 0.277907 0.397960 0.468863 0.040 Uiso 1 1 calc R U . . .
C26 C 0.23224(8) 0.3328(3) 0.37925(12) 0.0380(6) Uani 1 1 d . . . . .
H26 H 0.208790 0.304268 0.398257 0.046 Uiso 1 1 calc R U . . .
C27 C 0.22632(7) 0.3211(2) 0.30880(12) 0.0330(6) Uani 1 1 d . . . . .
H27 H 0.198808 0.283708 0.279840 0.040 Uiso 1 1 calc R U . . .
C28 C 0.26136(7) 0.3651(2) 0.28072(10) 0.0244(5) Uani 1 1 d . . . . .
C29 C 0.25381(7) 0.3635(2) 0.20402(10) 0.0255(5) Uani 1 1 d . . . . .
C30 C 0.26418(8) 0.4722(2) 0.17105(11) 0.0316(5) Uani 1 1 d . . . . .
H30 H 0.277834 0.543242 0.197668 0.038 Uiso 1 1 calc R U . . .
C31 C 0.25442(8) 0.4762(3) 0.09889(12) 0.0405(6) Uani 1 1 d . . . . .
H31 H 0.261174 0.549901 0.077342 0.049 Uiso 1 1 calc R U . . .
C32 C 0.23470(9) 0.3708(3) 0.05920(12) 0.0429(6) Uani 1 1 d . . . . .
H32 H 0.228332 0.372987 0.010853 0.051 Uiso 1 1 calc R U . . .
C33 C 0.22454(9) 0.2632(3) 0.09106(13) 0.0465(7) Uani 1 1 d . . . . .
H33 H 0.211272 0.192088 0.064192 0.056 Uiso 1 1 calc R U . . .
C34 C 0.23381(8) 0.2589(2) 0.16303(12) 0.0394(6) Uani 1 1 d . . . . .
H34 H 0.226542 0.185130 0.184017 0.047 Uiso 1 1 calc R U . . .
O5 O 0.36059(7) 0.7588(2) 0.06569(9) 0.0549(5) Uani 1 1 d G . . . .
H5A H 0.358793 0.681576 0.051234 0.082 Uiso 1 1 d G U . . .
H5B H 0.371939 0.759905 0.110035 0.082 Uiso 1 1 d G U . . .

loop_
_atom_site_aniso_label
_atom_site_aniso_U_11
_atom_site_aniso_U_22
_atom_site_aniso_U_33
_atom_site_aniso_U_23
_atom_site_aniso_U_13
_atom_site_aniso_U_12
Mn1 0.02320(19) 0.02089(19) 0.02258(18) -0.00118(14) 0.00611(13) -0.00204(15)
O1 0.0272(8) 0.0439(11) 0.0290(8) -0.0120(8) 0.0078(7) -0.0098(8)
O2 0.0433(10) 0.0598(13) 0.0243(8) -0.0129(8) 0.0076(7) -0.0023(9)
O3 0.0240(8) 0.0245(9) 0.0393(9) 0.0069(7) -0.0003(7) -0.0010(7)
O4 0.0406(9) 0.0211(9) 0.0363(9) 0.0070(7) 0.0071(7) 0.0009(8)
N1 0.0285(10) 0.0236(10) 0.0226(9) 0.0016(8) 0.0067(7) 0.0005(9)
N2 0.0291(10) 0.0258(11) 0.0246(9) 0.0025(8) 0.0093(8) 0.0039(9)
N3 0.0200(9) 0.0234(10) 0.0228(9) 0.0002(8) 0.0070(7) 0.0006(8)
N4 0.0209(9) 0.0189(10) 0.0234(9) -0.0013(8) 0.0045(7) 0.0014(8)
C1 0.0299(12) 0.0206(12) 0.0255(11) -0.0013(10) 0.0088(9) 0.0033(11)
C2 0.0255(11) 0.0237(12) 0.0258(11) -0.0011(10) 0.0108(9) -0.0009(10)
C3 0.0338(13) 0.0251(13) 0.0396(13) 0.0000(11) 0.0122(11) -0.0041(11)
C4 0.0283(13) 0.0360(15) 0.0470(15) -0.0064(12) 0.0068(11) -0.0109(12)
C5 0.0207(12) 0.0410(16) 0.0347(13) -0.0021(12) 0.0027(10) -0.0015(11)
C6 0.0214(11) 0.0294(13) 0.0247(11) -0.0003(10) 0.0087(9) 0.0014(10)
C7 0.0179(11) 0.0323(14) 0.0322(12) 0.0056(11) 0.0072(9) 0.0032(10)
C8 0.0263(12) 0.0327(14) 0.0410(13) 0.0000(12) 0.0081(10) 0.0052(11)
C9 0.0358(14) 0.0348(16) 0.0666(19) -0.0027(14) 0.0128(13) 0.0058(13)
C10 0.0474(17) 0.0361(17) 0.082(2) 0.0193(17) 0.0227(16) 0.0102(14)
C11 0.0466(16) 0.055(2) 0.0514(17) 0.0278(16) 0.0119(13) 0.0169(15)
C12 0.0354(14) 0.0456(17) 0.0355(13) 0.0083(12) 0.0078(11) 0.0075(13)
C13 0.0209(11) 0.0260(13) 0.0291(12) 0.0027(10) 0.0046(9) 0.0011(10)
C14 0.0420(15) 0.0284(14) 0.0436(14) 0.0046(12) 0.0076(11) -0.0065(12)
C15 0.0500(16) 0.0371(16) 0.0518(17) 0.0199(14) 0.0132(13) -0.0066(14)
C16 0.0501(16) 0.0536(19) 0.0339(14) 0.0165(14) 0.0169(12) 0.0039(14)
C17 0.0406(14) 0.0366(15) 0.0265(12) 0.0056(11) 0.0124(10) 0.0077(12)
C18 0.0225(11) 0.0239(12) 0.0269(11) 0.0001(10) 0.0049(9) 0.0011(10)
C19 0.0490(15) 0.0261(13) 0.0376(14) -0.0038(12) 0.0112(11) 0.0058(12)
C20 0.0623(18) 0.0419(17) 0.0299(13) -0.0121(12) 0.0134(12) 0.0105(14)
C21 0.0495(16) 0.0495(18) 0.0239(12) 0.0017(12) 0.0116(11) 0.0080(14)
C22 0.0374(13) 0.0283(13) 0.0268(12) 0.0037(10) 0.0089(10) 0.0035(11)
C23 0.0330(13) 0.0287(13) 0.0246(12) -0.0060(10) 0.0068(10) 0.0032(11)
C24 0.0247(11) 0.0244(12) 0.0243(11) -0.0002(10) 0.0076(9) 0.0039(10)
C25 0.0293(13) 0.0452(16) 0.0278(12) 0.0041(11) 0.0111(10) 0.0041(12)
C26 0.0291(13) 0.0457(16) 0.0434(14) 0.0128(13) 0.0170(11) 0.0021(12)
C27 0.0211(12) 0.0335(14) 0.0407(13) 0.0066(11) 0.0037(10) -0.0036(11)
C28 0.0219(11) 0.0194(12) 0.0292(11) 0.0020(10) 0.0033(9) 0.0005(10)
C29 0.0193(11) 0.0250(13) 0.0279(11) -0.0011(10) 0.0002(9) -0.0007(10)
C30 0.0311(13) 0.0321(14) 0.0290(12) -0.0055(11) 0.0048(10) -0.0098(11)
C31 0.0470(15) 0.0427(16) 0.0310(13) 0.0038(12) 0.0104(11) -0.0095(13)
C32 0.0451(15) 0.0540(18) 0.0265(12) -0.0064(13) 0.0058(11) -0.0054(14)
C33 0.0571(17) 0.0406(17) 0.0352(14) -0.0167(13) 0.0036(12) -0.0099(14)
C34 0.0459(15) 0.0290(14) 0.0375(14) -0.0018(11) 0.0035(11) -0.0106(12)
O5 0.0467(11) 0.0839(16) 0.0326(10) 0.0028(10) 0.0094(9) 0.0194(12)

loop_
_atom_type_symbol
_atom_type_description
_atom_type_scat_dispersion_real
_atom_type_scat_dispersion_imag
_atom_type_scat_source
C C 0.0033 0.0016 'International Tables Vol C Tables 4.2.6.8 and 6.1.1.4'
H H 0.0000 0.0000 'International Tables Vol C Tables 4.2.6.8 and 6.1.1.4'
Mn Mn 0.3368 0.7283 'International Tables Vol C Tables 4.2.6.8 and 6.1.1.4'
N N 0.0061 0.0033 'International Tables Vol C Tables 4.2.6.8 and 6.1.1.4'
O O 0.0106 0.0060 'International Tables Vol C Tables 4.2.6.8 and 6.1.1.4'

loop_
_geom_angle_atom_site_label_1
_geom_angle_atom_site_label_2
_geom_angle_atom_site_label_3
_geom_angle
_geom_angle_site_symmetry_1
_geom_angle_site_symmetry_3
O1 Mn1 N1 163.42(7) . .
O1 Mn1 N2 91.00(6) . .
O1 Mn1 N3 83.09(6) . .
O1 Mn1 N4 74.34(5) . .
O3 Mn1 O1 104.04(6) . .
O3 Mn1 N1 92.52(6) . .
O3 Mn1 N2 164.73(6) . .
O3 Mn1 N3 74.65(6) . .
O3 Mn1 N4 98.74(6) . .
N1 Mn1 N2 72.42(6) . .
N1 Mn1 N3 102.46(6) . .
N1 Mn1 N4 102.66(6) . .
N2 Mn1 N3 110.43(6) . .
N2 Mn1 N4 82.58(6) . .
N3 Mn1 N4 154.27(6) . .
C23 O1 Mn1 119.39(13) . .
C1 O3 Mn1 119.60(13) . .
C18 N1 Mn1 118.30(13) . .
C22 N1 Mn1 123.46(15) . .
C22 N1 C18 118.17(18) . .
C13 N2 Mn1 116.08(13) . .
C17 N2 Mn1 124.93(15) . .
C17 N2 C13 117.9(2) . .
C2 N3 Mn1 108.08(12) . .
C2 N3 C6 118.11(18) . .
C6 N3 Mn1 128.80(14) . .
C24 N4 Mn1 108.11(12) . .
C28 N4 Mn1 130.63(13) . .
C28 N4 C24 118.11(16) . .
O3 C1 C2 116.42(19) . .
O4 C1 O3 125.5(2) . .
O4 C1 C2 118.12(19) . .
N3 C2 C1 116.29(18) . .
N3 C2 C3 122.7(2) . .
C3 C2 C1 121.0(2) . .
C2 C3 H3 120.6 . .
C4 C3 C2 118.7(2) . .
C4 C3 H3 120.6 . .
C3 C4 H4 120.4 . .
C5 C4 C3 119.2(2) . .
C5 C4 H4 120.4 . .
C4 C5 H5 120.2 . .
C4 C5 C6 119.6(2) . .
C6 C5 H5 120.2 . .
N3 C6 C5 121.6(2) . .
N3 C6 C7 117.12(19) . .
C5 C6 C7 121.2(2) . .
C8 C7 C6 119.93(19) . .
C8 C7 C12 119.0(2) . .
C12 C7 C6 121.0(2) . .
C7 C8 H8 119.7 . .
C9 C8 C7 120.6(2) . .
C9 C8 H8 119.7 . .
C8 C9 H9 120.1 . .
C10 C9 C8 119.8(3) . .
C10 C9 H9 120.1 . .
C9 C10 H10 120.1 . .
C11 C10 C9 119.9(3) . .
C11 C10 H10 120.1 . .
C10 C11 H11 119.7 . .
C12 C11 C10 120.6(3) . .
C12 C11 H11 119.7 . .
C7 C12 H12 120.0 . .
C11 C12 C7 120.0(3) . .
C11 C12 H12 120.0 . .
N2 C13 C14 121.5(2) . .
N2 C13 C18 115.9(2) . .
C14 C13 C18 122.5(2) . .
C13 C14 H14 120.3 . .
C15 C14 C13 119.3(2) . .
C15 C14 H14 120.3 . .
C14 C15 H15 120.5 . .
C16 C15 C14 119.0(2) . .
C16 C15 H15 120.5 . .
C15 C16 H16 120.5 . .
C15 C16 C17 119.0(2) . .
C17 C16 H16 120.5 . .
N2 C17 C16 123.2(2) . .
N2 C17 H17 118.4 . .
C16 C17 H17 118.4 . .
N1 C18 C13 115.88(18) . .
N1 C18 C19 121.77(19) . .
C19 C18 C13 122.3(2) . .
C18 C19 H19 120.5 . .
C20 C19 C18 119.0(2) . .
C20 C19 H19 120.5 . .
C19 C20 H20 120.1 . .
C21 C20 C19 119.8(2) . .
C21 C20 H20 120.1 . .
C20 C21 H21 120.9 . .
C20 C21 C22 118.2(2) . .
C22 C21 H21 120.9 . .
N1 C22 C21 123.0(2) . .
N1 C22 H22 118.5 . .
C21 C22 H22 118.5 . .
O1 C23 C24 116.64(17) . .
O2 C23 O1 126.1(2) . .
O2 C23 C24 117.28(18) . .
N4 C24 C23 117.04(17) . .
N4 C24 C25 122.78(19) . .
C25 C24 C23 120.16(19) . .
C24 C25 H25 120.6 . .
C26 C25 C24 118.9(2) . .
C26 C25 H25 120.6 . .
C25 C26 H26 120.5 . .
C27 C26 C25 119.0(2) . .
C27 C26 H26 120.5 . .
C26 C27 H27 119.9 . .
C26 C27 C28 120.1(2) . .
C28 C27 H27 119.9 . .
N4 C28 C27 121.05(19) . .
N4 C28 C29 118.03(17) . .
C27 C28 C29 120.85(18) . .
C30 C29 C28 119.73(19) . .
C34 C29 C28 121.9(2) . .
C34 C29 C30 118.3(2) . .
C29 C30 H30 119.6 . .
C31 C30 C29 120.8(2) . .
C31 C30 H30 119.6 . .
C30 C31 H31 120.1 . .
C32 C31 C30 119.9(2) . .
C32 C31 H31 120.1 . .
C31 C32 H32 120.1 . .
C33 C32 C31 119.8(2) . .
C33 C32 H32 120.1 . .
C32 C33 H33 119.7 . .
C32 C33 C34 120.6(2) . .
C34 C33 H33 119.7 . .
C29 C34 H34 119.7 . .
C33 C34 C29 120.6(2) . .
C33 C34 H34 119.7 . .
H5A O5 H5B 109.5 . .

loop_
_geom_bond_atom_site_label_1
_geom_bond_atom_site_label_2
_geom_bond_distance
_geom_bond_site_symmetry_2
Mn1 O1 2.1182(14) .
Mn1 O3 2.1160(15) .
Mn1 N1 2.2448(17) .
Mn1 N2 2.2916(18) .
Mn1 N3 2.3276(16) .
Mn1 N4 2.3530(16) .
O1 C23 1.268(2) .
O2 C23 1.239(2) .
O3 C1 1.269(3) .
O4 C1 1.238(3) .
N1 C18 1.350(3) .
N1 C22 1.342(2) .
N2 C13 1.351(3) .
N2 C17 1.341(3) .
N3 C2 1.345(3) .
N3 C6 1.354(3) .
N4 C24 1.353(2) .
N4 C28 1.353(3) .
C1 C2 1.516(3) .
C2 C3 1.382(3) .
C3 H3 0.9300 .
C3 C4 1.381(3) .
C4 H4 0.9300 .
C4 C5 1.374(3) .
C5 H5 0.9300 .
C5 C6 1.386(3) .
C6 C7 1.481(3) .
C7 C8 1.390(3) .
C7 C12 1.396(3) .
C8 H8 0.9300 .
C8 C9 1.385(3) .
C9 H9 0.9300 .
C9 C10 1.383(4) .
C10 H10 0.9300 .
C10 C11 1.380(4) .
C11 H11 0.9300 .
C11 C12 1.379(4) .
C12 H12 0.9300 .
C13 C14 1.384(3) .
C13 C18 1.491(3) .
C14 H14 0.9300 .
C14 C15 1.383(3) .
C15 H15 0.9300 .
C15 C16 1.367(4) .
C16 H16 0.9300 .
C16 C17 1.372(3) .
C17 H17 0.9300 .
C18 C19 1.380(3) .
C19 H19 0.9300 .
C19 C20 1.380(3) .
C20 H20 0.9300 .
C20 C21 1.371(4) .
C21 H21 0.9300 .
C21 C22 1.380(3) .
C22 H22 0.9300 .
C23 C24 1.522(3) .
C24 C25 1.381(3) .
C25 H25 0.9300 .
C25 C26 1.375(3) .
C26 H26 0.9300 .
C26 C27 1.374(3) .
C27 H27 0.9300 .
C27 C28 1.390(3) .
C28 C29 1.485(3) .
C29 C30 1.389(3) .
C29 C34 1.386(3) .
C30 H30 0.9300 .
C30 C31 1.388(3) .
C31 H31 0.9300 .
C31 C32 1.378(4) .
C32 H32 0.9300 .
C32 C33 1.366(4) .
C33 H33 0.9300 .
C33 C34 1.385(3) .
C34 H34 0.9300 .
O5 H5A 0.8510 .
O5 H5B 0.8508 .

loop_
_geom_torsion_atom_site_label_1
_geom_torsion_atom_site_label_2
_geom_torsion_atom_site_label_3
_geom_torsion_atom_site_label_4
_geom_torsion
_geom_torsion_site_symmetry_1
_geom_torsion_site_symmetry_2
_geom_torsion_site_symmetry_3
_geom_torsion_site_symmetry_4
Mn1 O1 C23 O2 163.36(19) . . . .
Mn1 O1 C23 C24 -14.9(3) . . . .
Mn1 O3 C1 O4 -178.11(16) . . . .
Mn1 O3 C1 C2 1.9(2) . . . .
Mn1 N1 C18 C13 2.1(2) . . . .
Mn1 N1 C18 C19 -176.81(16) . . . .
Mn1 N1 C22 C21 176.41(17) . . . .
Mn1 N2 C13 C14 -167.53(17) . . . .
Mn1 N2 C13 C18 13.8(2) . . . .
Mn1 N2 C17 C16 165.64(18) . . . .
Mn1 N3 C2 C1 -23.81(19) . . . .
Mn1 N3 C2 C3 156.05(16) . . . .
Mn1 N3 C6 C5 -149.01(16) . . . .
Mn1 N3 C6 C7 32.1(2) . . . .
Mn1 N4 C24 C23 16.5(2) . . . .
Mn1 N4 C24 C25 -162.09(18) . . . .
Mn1 N4 C28 C27 155.33(16) . . . .
Mn1 N4 C28 C29 -27.6(3) . . . .
O1 C23 C24 N4 -3.2(3) . . . .
O1 C23 C24 C25 175.4(2) . . . .
O2 C23 C24 N4 178.4(2) . . . .
O2 C23 C24 C25 -3.0(3) . . . .
O3 C1 C2 N3 16.8(3) . . . .
O3 C1 C2 C3 -163.07(19) . . . .
O4 C1 C2 N3 -163.21(18) . . . .
O4 C1 C2 C3 16.9(3) . . . .
N1 C18 C19 C20 -0.4(3) . . . .
N2 C13 C14 C15 0.6(3) . . . .
N2 C13 C18 N1 -10.7(3) . . . .
N2 C13 C18 C19 168.3(2) . . . .
N3 C2 C3 C4 -1.3(3) . . . .
N3 C6 C7 C8 44.1(3) . . . .
N3 C6 C7 C12 -137.6(2) . . . .
N4 C24 C25 C26 1.7(3) . . . .
N4 C28 C29 C30 -45.0(3) . . . .
N4 C28 C29 C34 139.1(2) . . . .
C1 C2 C3 C4 178.55(19) . . . .
C2 N3 C6 C5 2.8(3) . . . .
C2 N3 C6 C7 -176.09(17) . . . .
C2 C3 C4 C5 2.1(3) . . . .
C3 C4 C5 C6 -0.5(3) . . . .
C4 C5 C6 N3 -2.0(3) . . . .
C4 C5 C6 C7 176.9(2) . . . .
C5 C6 C7 C8 -134.8(2) . . . .
C5 C6 C7 C12 43.5(3) . . . .
C6 N3 C2 C1 179.01(16) . . . .
C6 N3 C2 C3 -1.1(3) . . . .
C6 C7 C8 C9 178.9(2) . . . .
C6 C7 C12 C11 179.6(2) . . . .
C7 C8 C9 C10 1.2(4) . . . .
C8 C7 C12 C11 -2.0(3) . . . .
C8 C9 C10 C11 -1.3(4) . . . .
C9 C10 C11 C12 -0.2(4) . . . .
C10 C11 C12 C7 1.9(4) . . . .
C12 C7 C8 C9 0.5(3) . . . .
C13 N2 C17 C16 -1.9(3) . . . .
C13 C14 C15 C16 -1.7(4) . . . .
C13 C18 C19 C20 -179.2(2) . . . .
C14 C13 C18 N1 170.6(2) . . . .
C14 C13 C18 C19 -10.4(3) . . . .
C14 C15 C16 C17 1.0(4) . . . .
C15 C16 C17 N2 0.9(4) . . . .
C17 N2 C13 C14 1.1(3) . . . .
C17 N2 C13 C18 -177.55(17) . . . .
C18 N1 C22 C21 -0.4(3) . . . .
C18 C13 C14 C15 179.3(2) . . . .
C18 C19 C20 C21 0.8(4) . . . .
C19 C20 C21 C22 -1.0(4) . . . .
C20 C21 C22 N1 0.8(4) . . . .
C22 N1 C18 C13 179.06(17) . . . .
C22 N1 C18 C19 0.1(3) . . . .
C23 C24 C25 C26 -176.8(2) . . . .
C24 N4 C28 C27 -2.0(3) . . . .
C24 N4 C28 C29 175.11(18) . . . .
C24 C25 C26 C27 -1.4(4) . . . .
C25 C26 C27 C28 -0.6(3) . . . .
C26 C27 C28 N4 2.3(3) . . . .
C26 C27 C28 C29 -174.7(2) . . . .
C27 C28 C29 C30 132.1(2) . . . .
C27 C28 C29 C34 -43.8(3) . . . .
C28 N4 C24 C23 178.52(19) . . . .
C28 N4 C24 C25 0.0(3) . . . .
C28 C29 C30 C31 -175.60(19) . . . .
C28 C29 C34 C33 176.1(2) . . . .
C29 C30 C31 C32 -0.8(3) . . . .
C30 C29 C34 C33 0.1(3) . . . .
C30 C31 C32 C33 0.5(4) . . . .
C31 C32 C33 C34 0.1(4) . . . .
C32 C33 C34 C29 -0.4(4) . . . .
C34 C29 C30 C31 0.5(3) . . . .
